data_7106205
_publ_author_name 'Caroline M. Knapp Joseph S. Large Nicholas H. Rees Jose M. Goicoechea'
_publ_contact_author_fax '+44 1865 272690'
_publ_section_title
;
 The bis(hydrogenheptaphosphide)iron(II) dianion: a Zintl ion analogue of
 ferrocene?
;
_journal_name_full Chem.Commun.
_journal_page_first 4111
_journal_paper_doi 10.1039/c1cc10236b
_journal_volume 47
_journal_year 2011
_chemical_formula_moiety '2(C18 H36 K N2 O6), Fe H2 P14'
_chemical_formula_sum 'C36 H74 Fe K2 N4 O12 P14'
_chemical_formula_weight 1322.62
_chemical_name_common (K(2,2,2-crypt))2(Fe(HP7)2)
_chemical_name_systematic
;
[K(2,2,2-crypt)]2[Fe(HP7)2]
;
_space_group_IT_number 2
_symmetry_cell_setting triclinic
_symmetry_space_group_name_Hall '-P 1'
_symmetry_space_group_name_H-M 'P -1'
_atom_sites_solution_hydrogens geom
_atom_sites_solution_primary direct
_atom_sites_solution_secondary difmap
_audit_creation_method SHELXL-97
_cell_angle_alpha 66.7100(10)
_cell_angle_beta 84.9550(10)
_cell_angle_gamma 73.754(2)
_cell_formula_units_Z 1
_cell_length_a 10.9876(3)
_cell_length_b 12.1241(4)
_cell_length_c 12.7331(6)
_cell_measurement_reflns_used 16122
_cell_measurement_temperature 150(2)
_cell_measurement_theta_max 25.028
_cell_measurement_theta_min 5.097
_cell_volume 1495.31(10)
_computing_cell_refinement
;
KappaCCD software "DENZO" (Otwinowski & Minor, 1996)
;
_computing_data_collection
;
KappaCCD software "Collect" (Nonius, 2000)
;
_computing_data_reduction
;
KappaCCD software "DENZO" (Otwinowski & Minor, 1996)
;
_computing_molecular_graphics 'WinGX (Farrugia, 2005)'
_computing_publication_material 'XCIF (Sheldrick, 2001)'
_computing_structure_refinement 'SHELXL-97 (Sheldrick, 1997)'
_computing_structure_solution 'SHELXS-97 (Sheldrick, 1990)'
_diffrn_ambient_temperature 150(2)
_diffrn_measured_fraction_theta_full 0.986
_diffrn_measured_fraction_theta_max 0.986
_diffrn_measurement_device_type 'Nonius KappaCCD'
_diffrn_measurement_method 'omega scans'
_diffrn_radiation_monochromator graphite
_diffrn_radiation_source 'fine-focus sealed tube'
_diffrn_radiation_type MoK\a
_diffrn_radiation_wavelength 0.71073
_diffrn_reflns_av_R_equivalents 0.0427
_diffrn_reflns_av_sigmaI/netI 0.0691
_diffrn_reflns_limit_h_max 13
_diffrn_reflns_limit_h_min -13
_diffrn_reflns_limit_k_max 14
_diffrn_reflns_limit_k_min -13
_diffrn_reflns_limit_l_max 15
_diffrn_reflns_limit_l_min -15
_diffrn_reflns_number 8683
_diffrn_reflns_theta_full 24.95
_diffrn_reflns_theta_max 24.95
_diffrn_reflns_theta_min 5.19
_exptl_absorpt_coefficient_mu 0.820
_exptl_absorpt_correction_T_max 0.9602
_exptl_absorpt_correction_T_min 0.8939
_exptl_absorpt_correction_type multi-scan
_exptl_absorpt_process_details 'DENZO/SCALEPACK (Otwinowski & Minor, 1997)'
_exptl_crystal_colour orange
_exptl_crystal_density_diffrn 1.469
_exptl_crystal_density_meas ?
_exptl_crystal_density_method 'not measured'
_exptl_crystal_description plate
_exptl_crystal_F_000 688
_exptl_crystal_size_max 0.14
_exptl_crystal_size_mid 0.10
_exptl_crystal_size_min 0.05
_refine_diff_density_max 0.343
_refine_diff_density_min -0.239
_refine_diff_density_rms 0.053
_refine_ls_extinction_method none
_refine_ls_goodness_of_fit_ref 0.979
_refine_ls_hydrogen_treatment mixed
_refine_ls_matrix_type full
_refine_ls_number_parameters 385
_refine_ls_number_reflns 5154
_refine_ls_number_restraints 13
_refine_ls_restrained_S_all 0.978
_refine_ls_R_factor_all 0.0757
_refine_ls_R_factor_gt 0.0427
_refine_ls_shift/su_max 0.001
_refine_ls_shift/su_mean 0.000
_refine_ls_structure_factor_coef Fsqd
_refine_ls_weighting_details 'calc w=1/[\s^2^(Fo^2^)+(0.0227P)^2^+1.1239P] where P=(Fo^2^+2Fc^2^)/3'
_refine_ls_weighting_scheme calc
_refine_ls_wR_factor_gt 0.0863
_refine_ls_wR_factor_ref 0.1000
_reflns_number_gt 3634
_reflns_number_total 5154
_reflns_threshold_expression >2\s(I)
_cod_data_source_file c1cc10236b.txt
_cod_data_source_block 1
_cod_depositor_comments
;
The following automatic conversions were performed:

'_symmetry_cell_setting' value 'Triclinic' changed to 'triclinic'
according to the built-in table from CIF Core dictionary named
'cif_core.dic' version 2.4.1 from 2010-06-29.

Automatic conversion script
Id: cif_fix_values 1646 2011-03-28 12:23:43Z adriana 

The following automatic conversions were performed:

'_exptl_crystal_density_meas' value 'not measured' was changed to '?'
- the value is perceived as not measured.

Automatic conversion script
Id: cif_fix_values 3008 2015-01-20 13:52:24Z robertas 

The following automatic conversions were performed:
data name '_contact_author_fax' replaced with
'_publ_contact_author_fax' as specified in the replacement file
'/home/antanas/src/cod-tools/trunk/data/replacement-values/replacement_tags.lst'.

Automatic conversion script
Id: cif_correct_tags 4998 2017-03-02 13:24:31Z antanas 
;
_cod_original_sg_symbol_H-M P-1
_cod_database_code 7106205

loop_
_symmetry_equiv_pos_as_xyz
'x, y, z'
'-x, -y, -z'

loop_
_atom_site_label
_atom_site_type_symbol
_atom_site_fract_x
_atom_site_fract_y
_atom_site_fract_z
_atom_site_U_iso_or_equiv
_atom_site_adp_type
_atom_site_occupancy
_atom_site_symmetry_multiplicity
_atom_site_calc_flag
_atom_site_refinement_flags
_atom_site_disorder_assembly
_atom_site_disorder_group
P1 P -0.3381(7) -0.1420(6) 0.0762(5) 0.0538(14) Uani 0.5021(15) 1 d PDU A 1
P2 P -0.15254(17) -0.23745(15) 0.12372(16) 0.0414(5) Uani 0.5021(15) 1 d P A 1
P3 P -0.32456(18) 0.04347(16) -0.04584(19) 0.0459(5) Uani 0.5021(15) 1 d P A 1
P4 P -0.03113(16) -0.17425(15) -0.02434(15) 0.0379(5) Uani 0.5021(15) 1 d P A 1
P5 P -0.14522(18) 0.00314(18) -0.13331(14) 0.0373(5) Uani 0.5021(15) 1 d P A 1
P6 P -0.1038(2) -0.1027(2) 0.17746(16) 0.0424(5) Uani 0.5021(15) 1 d P A 1
P7 P -0.21261(18) 0.07921(16) 0.06818(16) 0.0448(5) Uani 0.5021(15) 1 d P A 1
H1 H -0.416(7) -0.152(9) 0.148(6) 0.12(4) Uiso 0.5021(15) 1 d PD A 1
P1A P -0.3196(8) -0.1591(7) 0.0525(7) 0.071(2) Uani 0.4979(15) 1 d PU A 2
P2A P -0.12102(18) -0.23864(16) 0.02704(18) 0.0459(5) Uani 0.4979(15) 1 d P A 2
P3A P -0.30628(17) 0.02435(17) 0.04241(19) 0.0443(5) Uani 0.4979(15) 1 d P A 2
P4A P -0.0687(2) -0.0854(2) -0.11574(16) 0.0450(5) Uani 0.4979(15) 1 d P A 2
P5A P -0.18382(19) 0.08312(17) -0.10474(15) 0.0437(5) Uani 0.4979(15) 1 d P A 2
P6A P -0.01296(16) -0.19328(15) 0.13699(15) 0.0416(5) Uani 0.4979(15) 1 d P A 2
P7A P -0.13569(19) -0.0253(2) 0.14770(18) 0.0408(5) Uani 0.4979(15) 1 d P A 2
H1A H -0.373(6) -0.170(5) -0.007(5) 0.031(17) Uiso 0.4979(15) 1 d P A 2
Fe1 Fe 0.0000 0.0000 0.0000 0.03649(18) Uani 1 2 d S . .
K1 K 0.49146(7) 0.31640(6) 0.35171(6) 0.03522(18) Uani 1 1 d . . .
O11 O 0.3003(2) 0.3992(2) 0.49442(18) 0.0465(6) Uani 1 1 d . . .
O12 O 0.5525(2) 0.28022(19) 0.57489(18) 0.0473(6) Uani 1 1 d . . .
O13 O 0.4143(2) 0.51524(17) 0.13851(17) 0.0365(5) Uani 1 1 d . . .
O14 O 0.6600(2) 0.46155(19) 0.23055(17) 0.0376(5) Uani 1 1 d . . .
O15 O 0.3803(2) 0.1499(2) 0.3137(2) 0.0509(6) Uani 1 1 d . . .
O16 O 0.6417(3) 0.08984(19) 0.3555(2) 0.0533(7) Uani 1 1 d . . .
N11 N 0.2169(3) 0.4043(3) 0.2775(2) 0.0442(7) Uani 1 1 d . . .
N12 N 0.7646(3) 0.2296(2) 0.4290(2) 0.0457(7) Uani 1 1 d . . .
C101 C 0.1408(3) 0.4636(4) 0.3513(3) 0.0569(10) Uani 1 1 d . . .
H10G H 0.0503 0.4711 0.3402 0.068 Uiso 1 1 calc R . .
H10H H 0.1506 0.5489 0.3266 0.068 Uiso 1 1 calc R . .
C102 C 0.1751(4) 0.3952(4) 0.4765(3) 0.0597(10) Uani 1 1 d . . .
H10I H 0.1139 0.4348 0.5215 0.072 Uiso 1 1 calc R . .
H10J H 0.1721 0.3076 0.5017 0.072 Uiso 1 1 calc R . .
C103 C 0.3337(4) 0.3406(3) 0.6134(3) 0.0505(9) Uani 1 1 d . . .
H10K H 0.3314 0.2525 0.6430 0.061 Uiso 1 1 calc R . .
H10L H 0.2719 0.3831 0.6560 0.061 Uiso 1 1 calc R . .
C104 C 0.4620(4) 0.3473(3) 0.6303(3) 0.0510(10) Uani 1 1 d . . .
H10M H 0.4646 0.4354 0.5988 0.061 Uiso 1 1 calc R . .
H10N H 0.4834 0.3115 0.7131 0.061 Uiso 1 1 calc R . .
C105 C 0.6787(4) 0.2725(3) 0.6012(3) 0.0566(10) Uani 1 1 d . . .
H10O H 0.6912 0.2409 0.6852 0.068 Uiso 1 1 calc R . .
H10P H 0.6934 0.3565 0.5670 0.068 Uiso 1 1 calc R . .
C106 C 0.7713(4) 0.1865(3) 0.5549(3) 0.0579(10) Uani 1 1 d . . .
H10Q H 0.8582 0.1772 0.5784 0.069 Uiso 1 1 calc R . .
H10R H 0.7550 0.1032 0.5894 0.069 Uiso 1 1 calc R . .
C107 C 0.2028(3) 0.4944(3) 0.1579(3) 0.0455(8) Uani 1 1 d . . .
H10E H 0.1128 0.5429 0.1419 0.055 Uiso 1 1 calc R . .
H10F H 0.2251 0.4482 0.1068 0.055 Uiso 1 1 calc R . .
C108 C 0.2837(3) 0.5832(3) 0.1304(3) 0.0456(8) Uani 1 1 d . . .
H10C H 0.2628 0.6475 0.0521 0.055 Uiso 1 1 calc R . .
H10D H 0.2673 0.6255 0.1847 0.055 Uiso 1 1 calc R . .
C109 C 0.4950(3) 0.5965(3) 0.0927(3) 0.0395(8) Uani 1 1 d . . .
H10A H 0.4796 0.6560 0.1308 0.047 Uiso 1 1 calc R . .
H10B H 0.4762 0.6447 0.0098 0.047 Uiso 1 1 calc R . .
C110 C 0.6292(3) 0.5219(3) 0.1111(2) 0.0390(8) Uani 1 1 d . . .
H11A H 0.6431 0.4587 0.0772 0.047 Uiso 1 1 calc R . .
H11B H 0.6851 0.5769 0.0727 0.047 Uiso 1 1 calc R . .
C111 C 0.7926(3) 0.4038(3) 0.2485(3) 0.0518(9) Uani 1 1 d . . .
H11E H 0.8402 0.4677 0.2164 0.062 Uiso 1 1 calc R . .
H11F H 0.8193 0.3447 0.2097 0.062 Uiso 1 1 calc R . .
C112 C 0.8204(4) 0.3347(3) 0.3765(3) 0.0546(10) Uani 1 1 d . . .
H11C H 0.9134 0.3036 0.3899 0.065 Uiso 1 1 calc R . .
H11D H 0.7876 0.3940 0.4145 0.065 Uiso 1 1 calc R . .
C113 C 0.1763(4) 0.2937(4) 0.2865(3) 0.0549(10) Uani 1 1 d . . .
H11Q H 0.1602 0.2473 0.3677 0.066 Uiso 1 1 calc R . .
H11R H 0.0954 0.3227 0.2429 0.066 Uiso 1 1 calc R . .
C114 C 0.2701(4) 0.2070(4) 0.2436(4) 0.0619(11) Uani 1 1 d . . .
H11O H 0.2322 0.1424 0.2425 0.074 Uiso 1 1 calc R . .
H11P H 0.2923 0.2537 0.1644 0.074 Uiso 1 1 calc R . .
C115 C 0.4721(4) 0.0675(3) 0.2724(4) 0.0614(12) Uani 1 1 d . . .
H11M H 0.4993 0.1158 0.1957 0.074 Uiso 1 1 calc R . .
H11N H 0.4335 0.0061 0.2651 0.074 Uiso 1 1 calc R . .
C116 C 0.5835(4) 0.0013(3) 0.3516(4) 0.0629(12) Uani 1 1 d . . .
H11K H 0.5565 -0.0453 0.4290 0.076 Uiso 1 1 calc R . .
H11L H 0.6444 -0.0589 0.3248 0.076 Uiso 1 1 calc R . .
C117 C 0.7602(4) 0.0310(3) 0.4183(3) 0.0631(11) Uani 1 1 d . . .
H11I H 0.8105 -0.0365 0.3946 0.076 Uiso 1 1 calc R . .
H11J H 0.7448 -0.0059 0.5012 0.076 Uiso 1 1 calc R . .
C118 C 0.8313(4) 0.1262(3) 0.3951(3) 0.0572(10) Uani 1 1 d . . .
H11G H 0.9142 0.0849 0.4366 0.069 Uiso 1 1 calc R . .
H11H H 0.8479 0.1604 0.3123 0.069 Uiso 1 1 calc R . .

loop_
_atom_site_aniso_label
_atom_site_aniso_U_11
_atom_site_aniso_U_22
_atom_site_aniso_U_33
_atom_site_aniso_U_23
_atom_site_aniso_U_13
_atom_site_aniso_U_12
P1 0.075(4) 0.056(3) 0.0376(16) -0.0135(17) 0.0141(18) -0.038(2)
P2 0.0465(11) 0.0299(9) 0.0394(11) -0.0036(7) 0.0008(8) -0.0120(8)
P3 0.0421(11) 0.0360(9) 0.0470(13) -0.0045(8) 0.0025(9) -0.0091(8)
P4 0.0406(10) 0.0316(9) 0.0396(11) -0.0134(8) 0.0025(8) -0.0077(7)
P5 0.0413(11) 0.0389(11) 0.0284(9) -0.0072(8) -0.0012(7) -0.0137(9)
P6 0.0539(13) 0.0486(13) 0.0279(10) -0.0129(10) 0.0075(9) -0.0234(12)
P7 0.0474(11) 0.0366(9) 0.0533(12) -0.0205(9) 0.0176(9) -0.0158(8)
P1A 0.063(2) 0.065(2) 0.108(5) -0.053(2) 0.042(3) -0.0369(15)
P2A 0.0424(11) 0.0335(9) 0.0613(14) -0.0180(9) 0.0036(9) -0.0105(8)
P3A 0.0371(10) 0.0477(10) 0.0458(13) -0.0217(9) -0.0016(9) -0.0016(8)
P4A 0.0529(13) 0.0546(13) 0.0427(11) -0.0289(10) 0.0144(9) -0.0264(11)
P5A 0.0550(12) 0.0359(10) 0.0334(10) -0.0040(8) -0.0108(8) -0.0124(9)
P6A 0.0371(10) 0.0326(9) 0.0429(10) -0.0016(7) -0.0024(8) -0.0088(7)
P7A 0.0406(11) 0.0490(13) 0.0336(11) -0.0188(11) 0.0067(8) -0.0109(11)
Fe1 0.0513(4) 0.0294(3) 0.0278(3) -0.0080(3) -0.0016(3) -0.0131(3)
K1 0.0465(4) 0.0291(3) 0.0304(4) -0.0124(3) 0.0057(3) -0.0106(3)
O11 0.0580(16) 0.0505(13) 0.0324(13) -0.0191(11) 0.0122(11) -0.0151(12)
O12 0.0671(17) 0.0415(12) 0.0319(12) -0.0193(10) -0.0014(11) -0.0039(11)
O13 0.0398(13) 0.0301(11) 0.0358(12) -0.0092(9) 0.0013(9) -0.0092(10)
O14 0.0398(13) 0.0419(12) 0.0291(11) -0.0100(9) 0.0005(9) -0.0131(10)
O15 0.0682(17) 0.0496(14) 0.0474(15) -0.0278(12) 0.0154(13) -0.0259(13)
O16 0.0737(18) 0.0313(12) 0.0539(15) -0.0208(11) 0.0161(13) -0.0106(12)
N11 0.0428(17) 0.0525(16) 0.0409(16) -0.0230(14) 0.0086(13) -0.0131(14)
N12 0.0501(18) 0.0399(15) 0.0358(16) -0.0105(12) -0.0060(13) 0.0010(13)
C101 0.038(2) 0.074(3) 0.061(3) -0.035(2) 0.0110(18) -0.0096(19)
C102 0.056(3) 0.082(3) 0.050(2) -0.037(2) 0.0231(19) -0.022(2)
C103 0.078(3) 0.0459(19) 0.0304(19) -0.0184(16) 0.0149(17) -0.0189(19)
C104 0.084(3) 0.0393(18) 0.0285(18) -0.0171(15) 0.0067(18) -0.0107(19)
C105 0.072(3) 0.049(2) 0.035(2) -0.0126(16) -0.0147(18) 0.0019(19)
C106 0.067(3) 0.050(2) 0.037(2) -0.0101(17) -0.0108(18) 0.0066(19)
C107 0.0392(19) 0.051(2) 0.045(2) -0.0205(17) 0.0017(15) -0.0081(16)
C108 0.049(2) 0.0354(17) 0.049(2) -0.0189(16) -0.0006(16) -0.0013(16)
C109 0.058(2) 0.0336(16) 0.0260(16) -0.0064(13) -0.0016(15) -0.0177(16)
C110 0.054(2) 0.0421(17) 0.0243(16) -0.0098(14) 0.0056(14) -0.0244(16)
C111 0.040(2) 0.054(2) 0.052(2) -0.0113(18) 0.0030(16) -0.0133(17)
C112 0.042(2) 0.060(2) 0.052(2) -0.0130(19) -0.0096(17) -0.0093(18)
C113 0.054(2) 0.069(2) 0.050(2) -0.021(2) 0.0063(18) -0.035(2)
C114 0.087(3) 0.063(2) 0.058(3) -0.033(2) 0.018(2) -0.043(2)
C115 0.095(3) 0.051(2) 0.065(3) -0.042(2) 0.035(2) -0.042(2)
C116 0.095(3) 0.039(2) 0.061(3) -0.0282(19) 0.029(2) -0.021(2)
C117 0.082(3) 0.0374(19) 0.049(2) -0.0146(17) 0.007(2) 0.011(2)
C118 0.055(2) 0.047(2) 0.050(2) -0.0132(18) -0.0012(18) 0.0075(18)

loop_
_atom_type_symbol
_atom_type_description
_atom_type_scat_dispersion_real
_atom_type_scat_dispersion_imag
_atom_type_scat_source
Fe Fe 0.3463 0.8444 'International Tables Vol C Tables 4.2.6.8 and 6.1.1.4'
P P 0.1023 0.0942 'International Tables Vol C Tables 4.2.6.8 and 6.1.1.4'
C C 0.0033 0.0016 'International Tables Vol C Tables 4.2.6.8 and 6.1.1.4'
H H 0.0000 0.0000 'International Tables Vol C Tables 4.2.6.8 and 6.1.1.4'
O O 0.0106 0.0060 'International Tables Vol C Tables 4.2.6.8 and 6.1.1.4'
N N 0.0061 0.0033 'International Tables Vol C Tables 4.2.6.8 and 6.1.1.4'
K K 0.2009 0.2494 'International Tables Vol C Tables 4.2.6.8 and 6.1.1.4'

loop_
_geom_angle_atom_site_label_1
_geom_angle_atom_site_label_2
_geom_angle_atom_site_label_3
_geom_angle
_geom_angle_site_symmetry_1
_geom_angle_site_symmetry_3
_geom_angle_publ_flag
P2 P1 P3 103.1(3) . . ?
P2 P1 H1 119(5) . . ?
P3 P1 H1 121(5) . . ?
P2 P1 H1A 109(3) . . ?
P3 P1 H1A 93(2) . . ?
H1 P1 H1A 109(6) . . ?
P1 P2 P6 97.7(2) . . ?
P1 P2 P4 108.96(18) . . ?
P6 P2 P4 85.52(9) . . ?
P5 P3 P1 103.89(19) . . ?
P5 P3 P7 86.19(9) . . ?
P1 P3 P7 96.7(2) . . ?
P5 P4 P2 104.03(10) . . ?
P5 P4 Fe1 64.50(7) . . ?
P2 P4 Fe1 99.33(8) . . ?
P5 P4 P6 89.64(9) . . ?
P2 P4 P6 47.10(7) . . ?
Fe1 P4 P6 53.05(5) . . ?
P4 P5 P3 107.49(9) . . ?
P4 P5 Fe1 62.47(7) . . ?
P3 P5 Fe1 99.29(9) . . ?
P4 P5 P7 90.59(8) . . ?
P3 P5 P7 47.06(8) . . ?
Fe1 P5 P7 53.01(5) . . ?
P7 P6 P2 106.61(11) . . ?
P7 P6 Fe1 64.79(7) . . ?
P2 P6 Fe1 96.82(9) . . ?
P7 P6 P4 90.89(9) . . ?
P2 P6 P4 47.38(7) . . ?
Fe1 P6 P4 50.22(5) . . ?
P6 P7 P3 104.55(10) . . ?
P6 P7 Fe1 63.75(7) . . ?
P3 P7 Fe1 96.81(8) . . ?
P6 P7 P5 88.82(9) . . ?
P3 P7 P5 46.75(7) . . ?
Fe1 P7 P5 50.81(5) . . ?
P2A P1A P3A 98.7(4) . . ?
P2A P1A H1 142(4) . . ?
P3A P1A H1 85(4) . . ?
P2A P1A H1A 106(3) . . ?
P3A P1A H1A 124(3) . . ?
H1 P1A H1A 103(5) . . ?
P1A P2A P4A 103.5(2) . . ?
P1A P2A P6A 105.0(2) . . ?
P4A P2A P6A 85.56(9) . . ?
P7A P3A P5A 85.26(10) . . ?
P7A P3A P1A 103.1(3) . . ?
P5A P3A P1A 103.76(19) . . ?
P5A P4A P2A 106.48(10) . . ?
P5A P4A Fe1 60.10(7) . . ?
P2A P4A Fe1 95.81(9) . . ?
P5A P4A P6A 90.05(9) . . ?
P2A P4A P6A 47.57(7) . . ?
Fe1 P4A P6A 49.87(5) . . ?
P4A P5A P3A 105.29(10) . . ?
P4A P5A Fe1 65.35(8) . . ?
P3A P5A Fe1 95.41(8) . . ?
P4A P5A P7A 90.32(9) . . ?
P3A P5A P7A 47.30(7) . . ?
Fe1 P5A P7A 48.95(5) . . ?
P7A P6A P2A 104.32(10) . . ?
P7A P6A Fe1 60.61(7) . . ?
P2A P6A Fe1 96.29(8) . . ?
P7A P6A P4A 89.46(9) . . ?
P2A P6A P4A 46.87(7) . . ?
Fe1 P6A P4A 51.06(5) . . ?
P6A P7A P3A 106.75(11) . . ?
P6A P7A Fe1 63.72(7) . . ?
P3A P7A Fe1 95.44(10) . . ?
P6A P7A P5A 90.11(9) . . ?
P3A P7A P5A 47.44(8) . . ?
Fe1 P7A P5A 48.85(6) . . ?
P5A Fe1 P5A 180.00(6) . 2 ?
P5A Fe1 P7A 97.80(7) . 2 ?
P5A Fe1 P7A 82.20(7) 2 2 ?
P5A Fe1 P7A 82.20(7) . . ?
P5A Fe1 P7A 97.80(7) 2 . ?
P7A Fe1 P7A 180.00(11) 2 . ?
P5A Fe1 P6A 106.19(6) . . ?
P5A Fe1 P6A 73.81(6) 2 . ?
P7A Fe1 P6A 124.34(8) 2 . ?
P7A Fe1 P6A 55.66(8) . . ?
P5A Fe1 P6A 73.81(6) . 2 ?
P5A Fe1 P6A 106.19(6) 2 2 ?
P7A Fe1 P6A 55.66(8) 2 2 ?
P7A Fe1 P6A 124.34(8) . 2 ?
P6A Fe1 P6A 180.00(9) . 2 ?
P5A Fe1 P4 77.56(7) . . ?
P5A Fe1 P4 102.44(7) 2 . ?
P7A Fe1 P4 89.33(7) 2 . ?
P7A Fe1 P4 90.67(7) . . ?
P6A Fe1 P4 50.17(6) . . ?
P6A Fe1 P4 129.83(6) 2 . ?
P5A Fe1 P4 102.44(7) . 2 ?
P5A Fe1 P4 77.56(7) 2 2 ?
P7A Fe1 P4 90.67(7) 2 2 ?
P7A Fe1 P4 89.33(7) . 2 ?
P6A Fe1 P4 129.83(6) . 2 ?
P6A Fe1 P4 50.17(6) 2 2 ?
P4 Fe1 P4 180.00(8) . 2 ?
P5A Fe1 P4A 54.56(8) . . ?
P5A Fe1 P4A 125.44(8) 2 . ?
P7A Fe1 P4A 75.49(7) 2 . ?
P7A Fe1 P4A 104.51(7) . . ?
P6A Fe1 P4A 79.07(7) . . ?
P6A Fe1 P4A 100.93(7) 2 . ?
P4 Fe1 P4A 30.19(6) . . ?
P4 Fe1 P4A 149.81(6) 2 . ?
P5A Fe1 P4A 125.44(8) . 2 ?
P5A Fe1 P4A 54.56(8) 2 2 ?
P7A Fe1 P4A 104.51(7) 2 2 ?
P7A Fe1 P4A 75.49(7) . 2 ?
P6A Fe1 P4A 100.93(7) . 2 ?
P6A Fe1 P4A 79.07(7) 2 2 ?
P4 Fe1 P4A 149.81(6) . 2 ?
P4 Fe1 P4A 30.19(6) 2 2 ?
P4A Fe1 P4A 180.00(7) . 2 ?
P5A Fe1 P5 27.69(7) . . ?
P5A Fe1 P5 152.31(7) 2 . ?
P7A Fe1 P5 84.65(7) 2 . ?
P7A Fe1 P5 95.35(7) . . ?
P6A Fe1 P5 94.10(6) . . ?
P6A Fe1 P5 85.90(6) 2 . ?
P4 Fe1 P5 53.03(6) . . ?
P4 Fe1 P5 126.97(6) 2 . ?
P4A Fe1 P5 26.96(6) . . ?
P4A Fe1 P5 153.04(6) 2 . ?
P5A Fe1 P5 152.31(7) . 2 ?
P5A Fe1 P5 27.69(7) 2 2 ?
P7A Fe1 P5 95.35(7) 2 2 ?
P7A Fe1 P5 84.65(7) . 2 ?
P6A Fe1 P5 85.90(6) . 2 ?
P6A Fe1 P5 94.10(6) 2 2 ?
P4 Fe1 P5 126.97(6) . 2 ?
P4 Fe1 P5 53.03(6) 2 2 ?
P4A Fe1 P5 153.04(6) . 2 ?
P4A Fe1 P5 26.96(6) 2 2 ?
P5 Fe1 P5 180.00(10) . 2 ?
O16 K1 O12 97.01(7) . . ?
O16 K1 O13 119.01(7) . . ?
O12 K1 O13 138.79(6) . . ?
O16 K1 O15 60.00(8) . . ?
O12 K1 O15 120.55(7) . . ?
O13 K1 O15 95.93(7) . . ?
O16 K1 O14 97.07(7) . . ?
O12 K1 O14 98.59(7) . . ?
O13 K1 O14 60.09(6) . . ?
O15 K1 O14 135.28(7) . . ?
O16 K1 O11 136.27(7) . . ?
O12 K1 O11 59.15(7) . . ?
O13 K1 O11 99.65(6) . . ?
O15 K1 O11 98.77(7) . . ?
O14 K1 O11 120.87(7) . . ?
O16 K1 N12 59.88(8) . . ?
O12 K1 N12 60.45(8) . . ?
O13 K1 N12 119.69(7) . . ?
O15 K1 N12 119.29(8) . . ?
O14 K1 N12 60.54(7) . . ?
O11 K1 N12 118.84(8) . . ?
O16 K1 N11 120.71(8) . . ?
O12 K1 N11 118.69(8) . . ?
O13 K1 N11 60.75(7) . . ?
O15 K1 N11 61.19(8) . . ?
O14 K1 N11 119.74(7) . . ?
O11 K1 N11 60.28(7) . . ?
N12 K1 N11 179.12(8) . . ?
C103 O11 C102 110.1(3) . . ?
C103 O11 K1 113.8(2) . . ?
C102 O11 K1 115.27(19) . . ?
C104 O12 C105 111.3(3) . . ?
C104 O12 K1 117.39(19) . . ?
C105 O12 K1 119.0(2) . . ?
C109 O13 C108 111.7(2) . . ?
C109 O13 K1 116.33(17) . . ?
C108 O13 K1 114.68(17) . . ?
C111 O14 C110 110.3(2) . . ?
C111 O14 K1 117.89(17) . . ?
C110 O14 K1 111.90(17) . . ?
C114 O15 C115 111.1(3) . . ?
C114 O15 K1 115.01(19) . . ?
C115 O15 K1 110.7(2) . . ?
C116 O16 C117 111.6(3) . . ?
C116 O16 K1 119.3(2) . . ?
C117 O16 K1 121.2(2) . . ?
C101 N11 C107 109.7(3) . . ?
C101 N11 C113 110.6(3) . . ?
C107 N11 C113 109.6(3) . . ?
C101 N11 K1 109.8(2) . . ?
C107 N11 K1 109.43(19) . . ?
C113 N11 K1 107.7(2) . . ?
C112 N12 C118 110.9(3) . . ?
C112 N12 C106 109.7(3) . . ?
C118 N12 C106 109.4(3) . . ?
C112 N12 K1 108.32(19) . . ?
C118 N12 K1 109.4(2) . . ?
C106 N12 K1 109.0(2) . . ?
N11 C101 C102 114.5(3) . . ?
N11 C101 H10G 108.6 . . ?
C102 C101 H10G 108.6 . . ?
N11 C101 H10H 108.6 . . ?
C102 C101 H10H 108.6 . . ?
H10G C101 H10H 107.6 . . ?
O11 C102 C101 108.6(3) . . ?
O11 C102 H10I 110.0 . . ?
C101 C102 H10I 110.0 . . ?
O11 C102 H10J 110.0 . . ?
C101 C102 H10J 110.0 . . ?
H10I C102 H10J 108.4 . . ?
O11 C103 C104 109.3(3) . . ?
O11 C103 H10K 109.8 . . ?
C104 C103 H10K 109.8 . . ?
O11 C103 H10L 109.8 . . ?
C104 C103 H10L 109.8 . . ?
H10K C103 H10L 108.3 . . ?
O12 C104 C103 110.3(3) . . ?
O12 C104 H10M 109.6 . . ?
C103 C104 H10M 109.6 . . ?
O12 C104 H10N 109.6 . . ?
C103 C104 H10N 109.6 . . ?
H10M C104 H10N 108.1 . . ?
O12 C105 C106 109.6(3) . . ?
O12 C105 H10O 109.7 . . ?
C106 C105 H10O 109.7 . . ?
O12 C105 H10P 109.7 . . ?
C106 C105 H10P 109.7 . . ?
H10O C105 H10P 108.2 . . ?
N12 C106 C105 113.8(3) . . ?
N12 C106 H10Q 108.8 . . ?
C105 C106 H10Q 108.8 . . ?
N12 C106 H10R 108.8 . . ?
C105 C106 H10R 108.8 . . ?
H10Q C106 H10R 107.7 . . ?
N11 C107 C108 113.5(3) . . ?
N11 C107 H10E 108.9 . . ?
C108 C107 H10E 108.9 . . ?
N11 C107 H10F 108.9 . . ?
C108 C107 H10F 108.9 . . ?
H10E C107 H10F 107.7 . . ?
O13 C108 C107 109.1(2) . . ?
O13 C108 H10C 109.9 . . ?
C107 C108 H10C 109.9 . . ?
O13 C108 H10D 109.9 . . ?
C107 C108 H10D 109.9 . . ?
H10C C108 H10D 108.3 . . ?
O13 C109 C110 109.4(2) . . ?
O13 C109 H10A 109.8 . . ?
C110 C109 H10A 109.8 . . ?
O13 C109 H10B 109.8 . . ?
C110 C109 H10B 109.8 . . ?
H10A C109 H10B 108.2 . . ?
O14 C110 C109 110.0(3) . . ?
O14 C110 H11A 109.7 . . ?
C109 C110 H11A 109.7 . . ?
O14 C110 H11B 109.7 . . ?
C109 C110 H11B 109.7 . . ?
H11A C110 H11B 108.2 . . ?
O14 C111 C112 108.6(3) . . ?
O14 C111 H11E 110.0 . . ?
C112 C111 H11E 110.0 . . ?
O14 C111 H11F 110.0 . . ?
C112 C111 H11F 110.0 . . ?
H11E C111 H11F 108.4 . . ?
N12 C112 C111 113.7(3) . . ?
N12 C112 H11C 108.8 . . ?
C111 C112 H11C 108.8 . . ?
N12 C112 H11D 108.8 . . ?
C111 C112 H11D 108.8 . . ?
H11C C112 H11D 107.7 . . ?
C114 C113 N11 114.1(3) . . ?
C114 C113 H11Q 108.7 . . ?
N11 C113 H11Q 108.7 . . ?
C114 C113 H11R 108.7 . . ?
N11 C113 H11R 108.7 . . ?
H11Q C113 H11R 107.6 . . ?
O15 C114 C113 110.6(3) . . ?
O15 C114 H11O 109.5 . . ?
C113 C114 H11O 109.5 . . ?
O15 C114 H11P 109.5 . . ?
C113 C114 H11P 109.5 . . ?
H11O C114 H11P 108.1 . . ?
O15 C115 C116 110.4(3) . . ?
O15 C115 H11M 109.6 . . ?
C116 C115 H11M 109.6 . . ?
O15 C115 H11N 109.6 . . ?
C116 C115 H11N 109.6 . . ?
H11M C115 H11N 108.1 . . ?
O16 C116 C115 108.7(3) . . ?
O16 C116 H11K 109.9 . . ?
C115 C116 H11K 109.9 . . ?
O16 C116 H11L 109.9 . . ?
C115 C116 H11L 109.9 . . ?
H11K C116 H11L 108.3 . . ?
O16 C117 C118 108.9(3) . . ?
O16 C117 H11I 109.9 . . ?
C118 C117 H11I 109.9 . . ?
O16 C117 H11J 109.9 . . ?
C118 C117 H11J 109.9 . . ?
H11I C117 H11J 108.3 . . ?
N12 C118 C117 113.8(3) . . ?
N12 C118 H11G 108.8 . . ?
C117 C118 H11G 108.8 . . ?
N12 C118 H11H 108.8 . . ?
C117 C118 H11H 108.8 . . ?
H11G C118 H11H 107.7 . . ?

loop_
_geom_bond_atom_site_label_1
_geom_bond_atom_site_label_2
_geom_bond_distance
_geom_bond_site_symmetry_2
_geom_bond_publ_flag
P1 P2 2.051(7) . ?
P1 P3 2.208(6) . ?
P1 H1 1.20(2) . ?
P1 H1A 1.35(7) . ?
P2 P6 2.206(3) . ?
P2 P4 2.215(3) . ?
P3 P5 2.206(3) . ?
P3 P7 2.218(3) . ?
P4 P5 2.135(3) . ?
P4 Fe1 2.3700(17) . ?
P4 P6 3.001(3) . ?
P5 Fe1 2.4124(17) . ?
P5 P7 3.023(3) . ?
P6 P7 2.149(3) . ?
P6 Fe1 2.4644(19) . ?
P7 Fe1 2.4860(18) . ?
P1A P2A 2.177(8) . ?
P1A P3A 2.222(8) . ?
P1A H1 1.56(3) . ?
P1A H1A 1.07(7) . ?
P2A P4A 2.197(3) . ?
P2A P6A 2.222(3) . ?
P3A P7A 2.201(3) . ?
P3A P5A 2.206(3) . ?
P4A P5A 2.132(3) . ?
P4A Fe1 2.3782(18) . ?
P4A P6A 3.002(3) . ?
P5A Fe1 2.2683(18) . ?
P5A P7A 2.985(3) . ?
P6A P7A 2.153(3) . ?
P6A Fe1 2.3377(15) . ?
P7A Fe1 2.2717(19) . ?
Fe1 P5A 2.2683(18) 2 ?
Fe1 P7A 2.2717(19) 2 ?
Fe1 P6A 2.3377(15) 2 ?
Fe1 P4 2.3700(17) 2 ?
Fe1 P4A 2.3782(18) 2 ?
Fe1 P5 2.4124(17) 2 ?
K1 O16 2.765(2) . ?
K1 O12 2.811(2) . ?
K1 O13 2.826(2) . ?
K1 O15 2.839(2) . ?
K1 O14 2.843(2) . ?
K1 O11 2.883(2) . ?
K1 N12 3.002(3) . ?
K1 N11 3.006(3) . ?
O11 C103 1.427(4) . ?
O11 C102 1.432(4) . ?
O12 C104 1.423(4) . ?
O12 C105 1.424(5) . ?
O13 C109 1.428(4) . ?
O13 C108 1.430(4) . ?
O14 C111 1.423(4) . ?
O14 C110 1.427(3) . ?
O15 C114 1.405(5) . ?
O15 C115 1.432(4) . ?
O16 C116 1.412(4) . ?
O16 C117 1.434(5) . ?
N11 C101 1.470(4) . ?
N11 C107 1.472(4) . ?
N11 C113 1.488(4) . ?
N12 C112 1.462(4) . ?
N12 C118 1.467(4) . ?
N12 C106 1.477(4) . ?
C101 C102 1.502(5) . ?
C101 H10G 0.9900 . ?
C101 H10H 0.9900 . ?
C102 H10I 0.9900 . ?
C102 H10J 0.9900 . ?
C103 C104 1.474(5) . ?
C103 H10K 0.9900 . ?
C103 H10L 0.9900 . ?
C104 H10M 0.9900 . ?
C104 H10N 0.9900 . ?
C105 C106 1.503(5) . ?
C105 H10O 0.9900 . ?
C105 H10P 0.9900 . ?
C106 H10Q 0.9900 . ?
C106 H10R 0.9900 . ?
C107 C108 1.502(5) . ?
C107 H10E 0.9900 . ?
C107 H10F 0.9900 . ?
C108 H10C 0.9900 . ?
C108 H10D 0.9900 . ?
C109 C110 1.481(5) . ?
C109 H10A 0.9900 . ?
C109 H10B 0.9900 . ?
C110 H11A 0.9900 . ?
C110 H11B 0.9900 . ?
C111 C112 1.522(5) . ?
C111 H11E 0.9900 . ?
C111 H11F 0.9900 . ?
C112 H11C 0.9900 . ?
C112 H11D 0.9900 . ?
C113 C114 1.487(5) . ?
C113 H11Q 0.9900 . ?
C113 H11R 0.9900 . ?
C114 H11O 0.9900 . ?
C114 H11P 0.9900 . ?
C115 C116 1.479(6) . ?
C115 H11M 0.9900 . ?
C115 H11N 0.9900 . ?
C116 H11K 0.9900 . ?
C116 H11L 0.9900 . ?
C117 C118 1.491(6) . ?
C117 H11I 0.9900 . ?
C117 H11J 0.9900 . ?
C118 H11G 0.9900 . ?
C118 H11H 0.9900 . ?
